data_4344592
loop_
_publ_author_name
'Ciccione, J\'er\'emie'
'Leconte, Nicolas'
'Luneau, Dominique'
'Philouze, Christian'
'Thomas, Fabrice'

_publ_section_title
;
 Geometric and Electronic Structures of Nickel(II) Complexes of Redox
 Noninnocent Tetradentate Phenylenediamine Ligands.
;
_journal_issue 2
_journal_name_full 'Inorganic chemistry'
_journal_page_first 649
_journal_page_last 665
_journal_paper_doi 10.1021/acs.inorgchem.5b01947
_journal_volume 55
_journal_year 2016
_chemical_formula_moiety '2(F6 Sb), C34 H46 N4 Ni, 1.19(C H2 Cl2)'
_chemical_formula_sum 'C35.19 H48.38 Cl2.38 F12 N4 Ni Sb2'
_chemical_formula_weight 1141.81
_chemical_name_systematic
;
 ? 
;
_space_group_crystal_system triclinic
_space_group_IT_number 2
_space_group_name_Hall '-P 1'
_space_group_name_H-M_alt 'P -1'
_symmetry_space_group_name_Hall '-P 1'
_symmetry_space_group_name_H-M 'P -1'
_atom_sites_solution_hydrogens geom
_atom_sites_solution_primary direct
_atom_sites_solution_secondary difmap
_audit_creation_date 2015-02-06
_audit_creation_method
;
  Olex2 1.1
  (compiled 2011.11.01 svn.r2039, GUI svn.r3906)
;
_cell_angle_alpha 79.57(3)
_cell_angle_beta 84.89(3)
_cell_angle_gamma 87.79(3)
_cell_formula_units_Z 4
_cell_length_a 10.241(2)
_cell_length_b 20.434(4)
_cell_length_c 21.641(4)
_cell_measurement_temperature 200
_cell_volume 4435.0(15)
_computing_cell_refinement 'Bruker Enraf Nonius kappa CCD'
_computing_data_collection Collect
_computing_data_reduction EvalCCD
_computing_molecular_graphics
;
O. V. Dolomanov, L. J. Bourhis, R. J. Gildea, J. A. K. Howard and H. Puschmann,
OLEX2: a complete structure solution, refinement and analysis program.
J. Appl. Cryst. (2009). 42, 339-341.
;
_computing_publication_material
;
O. V. Dolomanov, L. J. Bourhis, R. J. Gildea, J. A. K. Howard and H. Puschmann,
OLEX2: a complete structure solution, refinement and analysis program.
J. Appl. Cryst. (2009). 42, 339-341.
;
_computing_structure_refinement
;
SHELXL, G.M. Sheldrick, Acta Cryst.
2008). A64, 112-122
;
_computing_structure_solution
;
olex2.solve (L.J. Bourhis, O.V. Dolomanov, R.J. Gildea, J.A.K. Howard,
H. Puschmann, in preparation, 2011)
;
_diffrn_ambient_temperature 200
_diffrn_detector 'CCD area detector'
_diffrn_detector_type KappaCCD
_diffrn_measured_fraction_theta_full 0.982
_diffrn_measured_fraction_theta_max 0.982
_diffrn_measurement_device 'Bruker-Nonius APEXII CCD area detector and D8 diffractometer'
_diffrn_measurement_device_type 'Bruker AXS enraf nonius KappaCCD'
_diffrn_measurement_method 'Phi and omega scans'
_diffrn_radiation_collimation '0.2 mm sinlge-pinhole'
_diffrn_radiation_detector CCD
_diffrn_radiation_monochromator graphite
_diffrn_radiation_probe x-ray
_diffrn_radiation_type MoK\a
_diffrn_radiation_wavelength 0.71073
_diffrn_reflns_av_R_equivalents 0.0681
_diffrn_reflns_av_unetI/netI 0.0947
_diffrn_reflns_limit_h_max 13
_diffrn_reflns_limit_h_min -13
_diffrn_reflns_limit_k_max 26
_diffrn_reflns_limit_k_min -25
_diffrn_reflns_limit_l_max 28
_diffrn_reflns_limit_l_min -28
_diffrn_reflns_number 76959
_diffrn_reflns_theta_full 27.50
_diffrn_reflns_theta_max 27.50
_diffrn_reflns_theta_min 2.01
_diffrn_source 'Enraf Nonius FR590'
_diffrn_source_target Mo
_diffrn_source_type 'fine-focus sealed tube'
_exptl_absorpt_coefficient_mu 1.854
_exptl_absorpt_correction_T_max 1
_exptl_absorpt_correction_T_min 0.683895
_exptl_absorpt_correction_type multi-scan
_exptl_absorpt_process_details
;
SADABS-2004/1 (Bruker,2004) was used for absorption correction.
R(int) was 0.1331 before and 0.0517 after correction.
The Ratio of minimum to maximum transmission is 0.6839.
The \l/2 correction factor is 0.0015.
;
_exptl_crystal_colour 'metallic dark black'
_exptl_crystal_colour_lustre metallic
_exptl_crystal_colour_modifier dark
_exptl_crystal_colour_primary black
_exptl_crystal_density_diffrn 1.710
_exptl_crystal_density_method 'not measured'
_exptl_crystal_description plate
_exptl_crystal_F_000 2264
_exptl_crystal_size_max 0.61
_exptl_crystal_size_mid 0.4
_exptl_crystal_size_min 0.13
_refine_diff_density_max 1.593
_refine_diff_density_min -1.575
_refine_diff_density_rms 0.141
_refine_ls_extinction_method none
_refine_ls_goodness_of_fit_ref 1.021
_refine_ls_hydrogen_treatment constr
_refine_ls_matrix_type full
_refine_ls_number_parameters 1060
_refine_ls_number_reflns 20002
_refine_ls_number_restraints 85
_refine_ls_restrained_S_all 1.020
_refine_ls_R_factor_all 0.1257
_refine_ls_R_factor_gt 0.0547
_refine_ls_shift/su_max 0.002
_refine_ls_shift/su_mean 0.000
_refine_ls_structure_factor_coef Fsqd
_refine_ls_weighting_details 'calc w=1/[\s^2^(Fo^2^)+(0.0396P)^2^+20.4646P] where P=(Fo^2^+2Fc^2^)/3'
_refine_ls_weighting_scheme calc
_refine_ls_wR_factor_gt 0.1093
_refine_ls_wR_factor_ref 0.1358
_reflns_number_gt 11660
_reflns_number_total 20002
_reflns_threshold_expression >2sigma(I)
_cod_data_source_file ic5b01947_si_001.cif
_cod_data_source_block 4c2+
_cod_original_cell_volume 4434.6(15)
_cod_database_code 4344592

loop_
_space_group_symop_id
_space_group_symop_operation_xyz
1 'x, y, z'
2 '-x, -y, -z'

loop_
_atom_site_label
_atom_site_type_symbol
_atom_site_fract_x
_atom_site_fract_y
_atom_site_fract_z
_atom_site_U_iso_or_equiv
_atom_site_adp_type
_atom_site_occupancy
_atom_site_symmetry_multiplicity
_atom_site_calc_flag
_atom_site_refinement_flags
_atom_site_disorder_assembly
_atom_site_disorder_group
Sb3 Sb 0.36392(4) 0.71665(2) 0.17565(2) 0.03567(12) Uani 1 1 d . . .
Sb2 Sb 0.25930(4) 0.31614(2) 0.66613(2) 0.04152(13) Uani 1 1 d . . .
Ni2 Ni 0.44550(7) 0.46718(4) 0.82737(3) 0.02449(17) Uani 1 1 d . . .
Ni1 Ni 0.40673(7) 0.13469(4) 0.67270(3) 0.02310(17) Uani 1 1 d . . .
N5 N 0.3010(5) 0.4143(2) 0.8543(2) 0.0275(11) Uani 1 1 d . . .
H5A H 0.2375 0.4135 0.8310 0.033 Uiso 1 1 calc R . .
N6 N 0.4882(4) 0.4406(2) 0.9088(2) 0.0228(10) Uani 1 1 d . . .
N3 N 0.4133(4) 0.1288(2) 0.5885(2) 0.0237(10) Uani 1 1 d . . .
F12 F 0.2718(4) 0.38875(19) 0.7073(2) 0.0540(11) Uani 1 1 d . . .
C8 C 0.5215(5) 0.1497(3) 0.5541(2) 0.0232(12) Uani 1 1 d . . .
F18 F 0.4141(4) 0.78125(19) 0.22073(19) 0.0492(10) Uani 1 1 d . . .
N4 N 0.5590(5) 0.1824(2) 0.6485(2) 0.0253(11) Uani 1 1 d . . .
H4 H 0.5955 0.2023 0.6740 0.030 Uiso 1 1 calc R . .
C14 C 0.3017(5) 0.0999(3) 0.5727(3) 0.0224(12) Uani 1 1 d . . .
N2 N 0.2692(4) 0.0772(2) 0.6840(2) 0.0227(10) Uani 1 1 d . . .
C47 C 0.6585(5) 0.5158(3) 0.8693(2) 0.0225(12) Uani 1 1 d . . .
F7 F 0.2460(5) 0.2416(2) 0.6274(3) 0.0751(15) Uani 1 1 d . . .
C2 C 0.2440(5) 0.0439(3) 0.7411(3) 0.0215(12) Uani 1 1 d . . .
F14 F 0.5269(4) 0.7212(2) 0.1295(2) 0.0641(13) Uani 1 1 d . . .
N8 N 0.4308(5) 0.4983(2) 0.7421(2) 0.0293(11) Uani 1 1 d . . .
H8 H 0.3748 0.4828 0.7215 0.035 Uiso 1 1 calc R . .
C7 C 0.6062(5) 0.1837(3) 0.5915(3) 0.0215(12) Uani 1 1 d . . .
C37 C 0.6902(6) 0.6147(3) 0.7391(3) 0.0297(14) Uani 1 1 d . . .
H37 H 0.7440 0.6273 0.7671 0.036 Uiso 1 1 calc R . .
N7 N 0.5896(4) 0.5207(2) 0.8145(2) 0.0230(10) Uani 1 1 d . . .
C1 C 0.3164(5) 0.0712(3) 0.7869(2) 0.0218(12) Uani 1 1 d . . .
F13 F 0.3112(4) 0.6535(2) 0.1308(2) 0.0729(15) Uani 1 1 d . . .
C42 C 0.4200(5) 0.3905(3) 0.9420(3) 0.0235(12) Uani 1 1 d . . .
C19 C 0.3594(6) 0.0726(3) 0.9033(3) 0.0343(15) Uani 1 1 d . . .
C46 C 0.2048(5) 0.3314(3) 0.9433(3) 0.0248(12) Uani 1 1 d . . .
C13 C 0.2185(5) 0.0722(3) 0.6266(2) 0.0224(12) Uani 1 1 d . . .
C64 C -0.0102(6) 0.2702(3) 0.9612(3) 0.0393(16) Uani 1 1 d . . .
H64A H -0.0255 0.2813 1.0025 0.059 Uiso 1 1 calc R . .
H64B H 0.0363 0.2282 0.9639 0.059 Uiso 1 1 calc R . .
H64C H -0.0927 0.2672 0.9441 0.059 Uiso 1 1 calc R . .
C48 C 0.5997(5) 0.4716(3) 0.9224(3) 0.0235(12) Uani 1 1 d . . .
C36 C 0.6028(6) 0.5614(3) 0.7592(2) 0.0235(12) Uani 1 1 d . . .
C9 C 0.5639(6) 0.1434(3) 0.4914(3) 0.0271(13) Uani 1 1 d . . .
H9 H 0.5138 0.1205 0.4690 0.033 Uiso 1 1 calc R . .
C43 C 0.4476(6) 0.3474(3) 0.9994(3) 0.0257(13) Uani 1 1 d . . .
H43 H 0.5243 0.3521 1.0180 0.031 Uiso 1 1 calc R . .
C10 C 0.6781(6) 0.1711(3) 0.4642(3) 0.0256(13) Uani 1 1 d . . .
F11 F 0.0841(4) 0.3094(2) 0.6954(2) 0.0696(14) Uani 1 1 d . . .
C35 C 0.5097(6) 0.5442(3) 0.7161(2) 0.0249(13) Uani 1 1 d . . .
N1 N 0.3925(5) 0.1190(2) 0.7602(2) 0.0273(11) Uani 1 1 d . . .
H1 H 0.4337 0.1420 0.7815 0.033 Uiso 1 1 calc R . .
C12 C 0.7278(6) 0.2139(3) 0.5606(3) 0.0265(13) Uani 1 1 d . . .
F17 F 0.2020(4) 0.7128(2) 0.2220(2) 0.0672(14) Uani 1 1 d . . .
C44 C 0.3618(6) 0.2994(3) 1.0268(3) 0.0250(13) Uani 1 1 d . . .
C27 C 0.8190(6) 0.2485(3) 0.5961(3) 0.0309(14) Uani 1 1 d . . .
C50 C 0.7601(6) 0.5011(3) 0.9860(3) 0.0277(13) Uani 1 1 d . . .
H50 H 0.7927 0.4983 1.0251 0.033 Uiso 1 1 calc R . .
C17 C 0.0581(6) 0.0510(3) 0.5600(3) 0.0320(14) Uani 1 1 d . . .
H17 H -0.0243 0.0360 0.5549 0.038 Uiso 1 1 calc R . .
C38 C 0.6943(6) 0.6468(3) 0.6790(3) 0.0269(13) Uani 1 1 d . A .
C6 C 0.2950(6) 0.0429(3) 0.8542(3) 0.0278(13) Uani 1 1 d . . .
F9 F 0.2127(5) 0.3738(2) 0.5943(2) 0.0806(15) Uani 1 1 d . . .
C3 C 0.1681(6) -0.0144(3) 0.7618(3) 0.0267(13) Uani 1 1 d . . .
H3 H 0.1263 -0.0330 0.7329 0.032 Uiso 1 1 calc R . .
C18 C 0.0965(6) 0.0493(3) 0.6198(3) 0.0285(13) Uani 1 1 d . . .
H18 H 0.0409 0.0328 0.6551 0.034 Uiso 1 1 calc R . .
C51 C 0.8222(6) 0.5402(3) 0.9332(3) 0.0325(14) Uani 1 1 d . . .
H51 H 0.8979 0.5622 0.9373 0.039 Uiso 1 1 calc R . .
C52 C 0.7738(6) 0.5469(3) 0.8751(3) 0.0302(14) Uani 1 1 d . . .
H52 H 0.8181 0.5721 0.8399 0.036 Uiso 1 1 calc R . .
C65 C 0.3873(6) 0.2491(3) 1.0858(3) 0.0306(14) Uani 1 1 d . . .
F8 F 0.4340(4) 0.3236(2) 0.6350(3) 0.0815(16) Uani 1 1 d . . .
C39 C 0.6074(6) 0.6280(3) 0.6355(3) 0.0331(15) Uani 1 1 d . . .
H39 H 0.6144 0.6510 0.5942 0.040 Uiso 1 1 calc R . .
C4 C 0.1572(6) -0.0423(3) 0.8230(3) 0.0273(13) Uani 1 1 d . . .
F10 F 0.3058(5) 0.2584(2) 0.7382(3) 0.0829(16) Uani 1 1 d . . .
C5 C 0.2169(6) -0.0103(3) 0.8681(3) 0.0316(14) Uani 1 1 d . . .
H5 H 0.1993 -0.0282 0.9106 0.038 Uiso 1 1 calc R . .
C41 C 0.3013(5) 0.3786(3) 0.9103(3) 0.0236(12) Uani 1 1 d . . .
C11 C 0.7548(6) 0.2080(3) 0.4993(3) 0.0278(13) Uani 1 1 d . . .
H11 H 0.8285 0.2293 0.4779 0.033 Uiso 1 1 calc R . .
C61 C 0.0722(6) 0.3247(3) 0.9179(3) 0.0292(14) Uani 1 1 d . . .
C49 C 0.6508(6) 0.4664(3) 0.9806(3) 0.0282(13) Uani 1 1 d . . .
H49 H 0.6107 0.4395 1.0160 0.034 Uiso 1 1 calc R . .
F15 F 0.4293(5) 0.6478(2) 0.2343(2) 0.0760(14) Uani 1 1 d . . .
C63 C 0.0883(7) 0.3068(3) 0.8517(3) 0.0409(16) Uani 1 1 d . . .
H63A H 0.1481 0.2695 0.8516 0.061 Uiso 1 1 calc R . .
H63B H 0.1223 0.3442 0.8220 0.061 Uiso 1 1 calc R . .
H63C H 0.0047 0.2956 0.8402 0.061 Uiso 1 1 calc R . .
C16 C 0.1421(6) 0.0752(3) 0.5071(3) 0.0341(15) Uani 1 1 d . . .
H16 H 0.1160 0.0745 0.4671 0.041 Uiso 1 1 calc R . .
C40 C 0.5179(6) 0.5799(3) 0.6507(3) 0.0297(14) Uani 1 1 d . . .
C33 C 0.6502(7) 0.1226(4) 0.3663(3) 0.0491(19) Uani 1 1 d . . .
H33A H 0.6495 0.0783 0.3904 0.074 Uiso 1 1 calc R . .
H33B H 0.6873 0.1217 0.3241 0.074 Uiso 1 1 calc R . .
H33C H 0.5620 0.1403 0.3650 0.074 Uiso 1 1 calc R . .
C15 C 0.2628(6) 0.1000(3) 0.5127(3) 0.0306(14) Uani 1 1 d . . .
H15 H 0.3173 0.1166 0.4770 0.037 Uiso 1 1 calc R . .
C29 C 0.8679(6) 0.1982(3) 0.6522(3) 0.0396(16) Uani 1 1 d . . .
H29A H 0.7951 0.1844 0.6823 0.059 Uiso 1 1 calc R . .
H29B H 0.9312 0.2189 0.6721 0.059 Uiso 1 1 calc R . .
H29C H 0.9076 0.1601 0.6372 0.059 Uiso 1 1 calc R . .
C62 C -0.0056(6) 0.3916(3) 0.9172(3) 0.0387(16) Uani 1 1 d . . .
H62A H 0.0426 0.4268 0.8905 0.058 Uiso 1 1 calc R . .
H62B H -0.0182 0.4009 0.9593 0.058 Uiso 1 1 calc R . .
H62C H -0.0894 0.3884 0.9015 0.058 Uiso 1 1 calc R . .
C32 C 0.8721(6) 0.1362(4) 0.3991(3) 0.0433(17) Uani 1 1 d . . .
H32A H 0.9276 0.1654 0.4144 0.065 Uiso 1 1 calc R . .
H32B H 0.9056 0.1305 0.3575 0.065 Uiso 1 1 calc R . .
H32C H 0.8703 0.0938 0.4267 0.065 Uiso 1 1 calc R . .
C54 C 0.4524(8) 0.6092(3) 0.5390(3) 0.0461(18) Uani 1 1 d . . .
H54A H 0.5429 0.6068 0.5233 0.069 Uiso 1 1 calc R . .
H54B H 0.4299 0.6537 0.5450 0.069 Uiso 1 1 calc R . .
H54C H 0.3982 0.5969 0.5092 0.069 Uiso 1 1 calc R . .
C22 C 0.3136(7) 0.1455(3) 0.9007(3) 0.0436(17) Uani 1 1 d . . .
H22A H 0.3339 0.1700 0.8589 0.065 Uiso 1 1 calc R . .
H22B H 0.3577 0.1646 0.9303 0.065 Uiso 1 1 calc R . .
H22C H 0.2206 0.1473 0.9112 0.065 Uiso 1 1 calc R . .
C53 C 0.4306(7) 0.5613(3) 0.6021(3) 0.0362(15) Uani 1 1 d . . .
C31 C 0.7321(6) 0.1665(3) 0.3969(3) 0.0326(14) Uani 1 1 d . . .
C20 C 0.3190(8) 0.0354(4) 0.9701(3) 0.051(2) Uani 1 1 d . . .
H20A H 0.2253 0.0378 0.9779 0.077 Uiso 1 1 calc R . .
H20B H 0.3589 0.0555 1.0003 0.077 Uiso 1 1 calc R . .
H20C H 0.3475 -0.0103 0.9738 0.077 Uiso 1 1 calc R . .
C56 C 0.2849(7) 0.5656(4) 0.6246(3) 0.0460(18) Uani 1 1 d . . .
H56A H 0.2666 0.6069 0.6393 0.069 Uiso 1 1 calc R . .
H56B H 0.2640 0.5291 0.6583 0.069 Uiso 1 1 calc R . .
H56C H 0.2329 0.5636 0.5902 0.069 Uiso 1 1 calc R . .
F16 F 0.3012(5) 0.7850(2) 0.1158(2) 0.0796(16) Uani 1 1 d . . .
C45 C 0.2399(6) 0.2954(3) 0.9980(3) 0.0281(13) Uani 1 1 d . . .
H45 H 0.1798 0.2647 1.0197 0.034 Uiso 1 1 calc R . .
C34 C 0.7361(8) 0.2371(4) 0.3569(3) 0.0505(19) Uani 1 1 d . . .
H34A H 0.6491 0.2564 0.3566 0.076 Uiso 1 1 calc R . .
H34B H 0.7696 0.2346 0.3145 0.076 Uiso 1 1 calc R . .
H34C H 0.7920 0.2642 0.3746 0.076 Uiso 1 1 calc R . .
C66 C 0.5092(8) 0.2639(4) 1.1146(3) 0.056(2) Uani 1 1 d . . .
H66A H 0.5013 0.3078 1.1247 0.085 Uiso 1 1 calc R . .
H66B H 0.5841 0.2614 1.0850 0.085 Uiso 1 1 calc R . .
H66C H 0.5198 0.2319 1.1523 0.085 Uiso 1 1 calc R . .
C30 C 0.9411(7) 0.2736(4) 0.5527(3) 0.054(2) Uani 1 1 d . . .
H30A H 0.9864 0.2367 0.5378 0.081 Uiso 1 1 calc R . .
H30B H 0.9984 0.2943 0.5758 0.081 Uiso 1 1 calc R . .
H30C H 0.9147 0.3054 0.5175 0.081 Uiso 1 1 calc R . .
C28 C 0.7511(7) 0.3093(3) 0.6190(3) 0.0407(16) Uani 1 1 d . . .
H28A H 0.7266 0.3411 0.5833 0.061 Uiso 1 1 calc R . .
H28B H 0.8102 0.3293 0.6417 0.061 Uiso 1 1 calc R . .
H28C H 0.6741 0.2954 0.6461 0.061 Uiso 1 1 calc R . .
C21 C 0.5098(7) 0.0670(4) 0.8930(3) 0.053(2) Uani 1 1 d . . .
H21A H 0.5360 0.0212 0.8944 0.079 Uiso 1 1 calc R . .
H21B H 0.5485 0.0840 0.9255 0.079 Uiso 1 1 calc R . .
H21C H 0.5387 0.0924 0.8526 0.079 Uiso 1 1 calc R . .
C67 C 0.2701(7) 0.2505(4) 1.1357(3) 0.0506(19) Uani 1 1 d . . .
H67A H 0.1925 0.2372 1.1199 0.076 Uiso 1 1 calc R . .
H67B H 0.2572 0.2947 1.1445 0.076 Uiso 1 1 calc R . .
H67C H 0.2878 0.2204 1.1737 0.076 Uiso 1 1 calc R . .
C68 C 0.3992(8) 0.1801(3) 1.0683(3) 0.0463(18) Uani 1 1 d . . .
H68A H 0.4717 0.1787 1.0371 0.069 Uiso 1 1 calc R . .
H68B H 0.3198 0.1705 1.0515 0.069 Uiso 1 1 calc R . .
H68C H 0.4137 0.1476 1.1051 0.069 Uiso 1 1 calc R . .
C55 C 0.4702(7) 0.4906(3) 0.5915(3) 0.0417(17) Uani 1 1 d . . .
H55A H 0.4646 0.4606 0.6312 0.063 Uiso 1 1 calc R . .
H55B H 0.5586 0.4904 0.5726 0.063 Uiso 1 1 calc R . .
H55C H 0.4123 0.4767 0.5641 0.063 Uiso 1 1 calc R . .
C57 C 0.7901(7) 0.7026(4) 0.6521(3) 0.0435(16) Uani 1 1 d U . .
C23 C 0.0881(7) -0.1075(3) 0.8494(3) 0.0365(15) Uani 1 1 d . . .
Sb4 Sb 0.18779(4) 0.63158(2) 0.83858(2) 0.03181(11) Uani 1 1 d . . .
Sb1 Sb 0.30272(5) 0.02695(3) 0.31486(3) 0.04880(14) Uani 1 1 d . . .
F24 F 0.2425(5) 0.7179(2) 0.8091(2) 0.0642(12) Uani 1 1 d . . .
F19 F 0.1324(5) 0.5445(2) 0.8691(2) 0.0765(15) Uani 1 1 d . . .
F22 F 0.1777(7) 0.6483(3) 0.9207(2) 0.097(2) Uani 1 1 d . . .
F21 F 0.3580(4) 0.5996(2) 0.8511(3) 0.0858(17) Uani 1 1 d . . .
F20 F 0.2019(7) 0.6141(3) 0.7580(2) 0.105(2) Uani 1 1 d . . .
F4 F 0.2661(6) -0.0470(3) 0.3779(3) 0.0983(19) Uani 1 1 d . . .
F23 F 0.0148(5) 0.6590(3) 0.8320(3) 0.104(2) Uani 1 1 d . . .
F5 F 0.1322(5) 0.0542(4) 0.3329(4) 0.158(4) Uani 1 1 d . . .
F6 F 0.3466(7) 0.0726(4) 0.3755(3) 0.136(3) Uani 1 1 d . . .
F2 F 0.3322(6) 0.1004(3) 0.2540(3) 0.134(3) Uani 1 1 d . . .
F3 F 0.4729(6) 0.0006(4) 0.3034(4) 0.152(3) Uani 1 1 d . . .
F1 F 0.2553(15) -0.0202(6) 0.2598(4) 0.287(8) Uani 1 1 d . . .
C25 C 0.0447(7) -0.1406(3) 0.7965(3) 0.0444(17) Uani 1 1 d . . .
H25A H -0.0243 -0.1142 0.7763 0.067 Uiso 1 1 calc R . .
H25B H 0.0134 -0.1843 0.8140 0.067 Uiso 1 1 calc R . .
H25C H 0.1178 -0.1439 0.7661 0.067 Uiso 1 1 calc R . .
C26 C 0.1820(8) -0.1561(4) 0.8875(4) 0.058(2) Uani 1 1 d . . .
H26A H 0.2618 -0.1612 0.8618 0.086 Uiso 1 1 calc R . .
H26B H 0.1415 -0.1986 0.9004 0.086 Uiso 1 1 calc R . .
H26C H 0.2012 -0.1390 0.9241 0.086 Uiso 1 1 calc R . .
C24 C -0.0342(8) -0.0944(4) 0.8925(4) 0.062(2) Uani 1 1 d . . .
H24A H -0.0095 -0.0716 0.9247 0.093 Uiso 1 1 calc R . .
H24B H -0.0728 -0.1360 0.9119 0.093 Uiso 1 1 calc R . .
H24C H -0.0966 -0.0674 0.8680 0.093 Uiso 1 1 calc R . .
C58 C 0.8788(15) 0.7155(8) 0.7010(5) 0.048(3) Uani 0.72(3) 1 d PU A 1
H58A H 0.8263 0.7270 0.7366 0.073 Uiso 0.72(3) 1 calc PR A 1
H58B H 0.9357 0.7515 0.6829 0.073 Uiso 0.72(3) 1 calc PR A 1
H58C H 0.9305 0.6761 0.7144 0.073 Uiso 0.72(3) 1 calc PR A 1
C60 C 0.876(2) 0.6865(12) 0.5967(8) 0.091(6) Uani 0.72(3) 1 d PU A 1
H60A H 0.9094 0.6417 0.6065 0.137 Uiso 0.72(3) 1 calc PR A 1
H60B H 0.9474 0.7166 0.5873 0.137 Uiso 0.72(3) 1 calc PR A 1
H60C H 0.8254 0.6909 0.5608 0.137 Uiso 0.72(3) 1 calc PR A 1
C59 C 0.7082(18) 0.7678(7) 0.6315(12) 0.089(6) Uani 0.72(3) 1 d PU A 1
H59A H 0.6423 0.7591 0.6053 0.133 Uiso 0.72(3) 1 calc PR A 1
H59B H 0.7651 0.8016 0.6083 0.133 Uiso 0.72(3) 1 calc PR A 1
H59C H 0.6669 0.7827 0.6682 0.133 Uiso 0.72(3) 1 calc PR A 1
Cl2 Cl -0.0178(2) 0.85493(12) 0.20198(11) 0.0721(6) Uani 1 1 d U . .
Cl3 Cl -0.0044(2) 0.50541(12) 0.25167(12) 0.0736(6) Uani 1 1 d U . .
Cl1 Cl 0.0747(3) 0.91767(13) 0.07451(13) 0.0939(9) Uani 1 1 d U . .
Cl4 Cl 0.2040(3) 0.53355(13) 0.32402(14) 0.0920(9) Uani 1 1 d U . .
C69 C 0.1105(10) 0.8998(5) 0.1596(6) 0.103(2) Uani 1 1 d U . .
H69A H 0.1921 0.8743 0.1644 0.124 Uiso 1 1 calc R . .
H69B H 0.1190 0.9411 0.1749 0.124 Uiso 1 1 calc R . .
C70 C 0.0903(10) 0.5625(5) 0.2770(6) 0.103(2) Uani 1 1 d U . .
H70A H 0.1324 0.5901 0.2400 0.124 Uiso 1 1 calc R . .
H70B H 0.0316 0.5912 0.2983 0.124 Uiso 1 1 calc R . .
Cl5 Cl 0.1402(6) 0.4978(4) 0.4849(2) 0.166(2) Uani 0.75 1 d PU . .
C71 C 0.027(3) 0.4748(14) 0.5231(17) 0.103(2) Uani 0.38 1 d PU . -1
H71A H 0.0436 0.4797 0.5655 0.124 Uiso 0.38 1 calc PR . -1
H71B H 0.0271 0.4273 0.5234 0.124 Uiso 0.38 1 calc PR . -1
C58A C 0.837(4) 0.741(2) 0.7022(17) 0.051(4) Uani 0.28(3) 1 d PU A 2
H58D H 0.7620 0.7599 0.7233 0.076 Uiso 0.28(3) 1 calc PR A 2
H58E H 0.8938 0.7760 0.6816 0.076 Uiso 0.28(3) 1 calc PR A 2
H58F H 0.8831 0.7109 0.7325 0.076 Uiso 0.28(3) 1 calc PR A 2
C59A C 0.736(4) 0.7529(17) 0.5978(18) 0.051(4) Uani 0.28(3) 1 d PU A 2
H59D H 0.7269 0.7311 0.5627 0.076 Uiso 0.28(3) 1 calc PR A 2
H59E H 0.7957 0.7889 0.5850 0.076 Uiso 0.28(3) 1 calc PR A 2
H59F H 0.6521 0.7699 0.6118 0.076 Uiso 0.28(3) 1 calc PR A 2
C60A C 0.914(4) 0.6635(15) 0.6219(19) 0.051(4) Uani 0.28(3) 1 d PU A 2
H60D H 0.9488 0.6307 0.6543 0.076 Uiso 0.28(3) 1 calc PR A 2
H60E H 0.9811 0.6947 0.6040 0.076 Uiso 0.28(3) 1 calc PR A 2
H60F H 0.8863 0.6420 0.5895 0.076 Uiso 0.28(3) 1 calc PR A 2

loop_
_atom_site_aniso_label
_atom_site_aniso_U_11
_atom_site_aniso_U_22
_atom_site_aniso_U_33
_atom_site_aniso_U_23
_atom_site_aniso_U_13
_atom_site_aniso_U_12
Sb3 0.0298(2) 0.0354(3) 0.0470(3) -0.0200(2) -0.00592(19) 0.00072(19)
Sb2 0.0329(3) 0.0310(3) 0.0639(3) -0.0132(2) -0.0133(2) 0.0031(2)
Ni2 0.0270(4) 0.0260(4) 0.0194(4) 0.0003(3) -0.0022(3) -0.0059(3)
Ni1 0.0257(4) 0.0248(4) 0.0189(4) -0.0040(3) 0.0003(3) -0.0073(3)
N5 0.028(3) 0.032(3) 0.022(3) 0.000(2) -0.007(2) -0.005(2)
N6 0.021(2) 0.022(2) 0.026(3) -0.006(2) 0.000(2) -0.003(2)
N3 0.021(2) 0.026(3) 0.023(2) 0.000(2) -0.001(2) -0.006(2)
F12 0.056(3) 0.037(2) 0.075(3) -0.022(2) -0.015(2) -0.006(2)
C8 0.028(3) 0.021(3) 0.021(3) -0.004(2) -0.005(2) -0.005(2)
F18 0.050(2) 0.047(2) 0.059(3) -0.027(2) -0.008(2) -0.009(2)
N4 0.031(3) 0.025(3) 0.022(3) -0.008(2) -0.004(2) -0.005(2)
C14 0.023(3) 0.023(3) 0.024(3) -0.008(2) -0.004(2) -0.008(2)
N2 0.023(2) 0.023(2) 0.022(2) -0.004(2) -0.001(2) -0.003(2)
C47 0.026(3) 0.022(3) 0.022(3) -0.009(2) -0.003(2) -0.001(2)
F7 0.067(3) 0.062(3) 0.111(4) -0.053(3) -0.015(3) 0.004(3)
C2 0.018(3) 0.022(3) 0.024(3) -0.003(2) -0.002(2) 0.000(2)
F14 0.051(3) 0.060(3) 0.086(3) -0.039(3) 0.023(2) -0.016(2)
N8 0.035(3) 0.033(3) 0.020(2) -0.002(2) -0.004(2) -0.006(2)
C7 0.020(3) 0.020(3) 0.024(3) -0.002(2) -0.005(2) -0.001(2)
C37 0.034(3) 0.032(3) 0.022(3) -0.004(3) 0.001(3) -0.005(3)
N7 0.021(2) 0.024(3) 0.022(2) -0.003(2) 0.002(2) -0.001(2)
C1 0.023(3) 0.022(3) 0.020(3) -0.005(2) -0.001(2) 0.002(2)
F13 0.052(3) 0.080(3) 0.108(4) -0.073(3) -0.004(3) -0.010(2)
C42 0.024(3) 0.023(3) 0.022(3) -0.003(2) 0.003(2) -0.003(2)
C19 0.041(4) 0.037(4) 0.024(3) 0.001(3) -0.011(3) -0.008(3)
C46 0.026(3) 0.020(3) 0.028(3) -0.004(2) 0.001(2) -0.007(2)
C13 0.023(3) 0.024(3) 0.020(3) -0.002(2) -0.001(2) -0.006(2)
C64 0.027(3) 0.044(4) 0.045(4) 0.001(3) -0.009(3) -0.011(3)
C48 0.025(3) 0.024(3) 0.022(3) -0.004(2) -0.002(2) 0.001(2)
C36 0.030(3) 0.021(3) 0.019(3) -0.005(2) 0.003(2) 0.000(2)
C9 0.028(3) 0.030(3) 0.025(3) -0.008(3) -0.006(3) -0.005(3)
C43 0.025(3) 0.031(3) 0.020(3) 0.001(2) -0.004(2) -0.003(3)
C10 0.027(3) 0.026(3) 0.024(3) -0.004(2) -0.001(2) -0.003(3)
F11 0.042(3) 0.070(3) 0.108(4) -0.046(3) -0.005(2) -0.005(2)
C35 0.032(3) 0.025(3) 0.017(3) -0.003(2) -0.002(2) 0.006(3)
N1 0.029(3) 0.029(3) 0.027(3) -0.010(2) -0.004(2) -0.006(2)
C12 0.027(3) 0.026(3) 0.026(3) -0.002(2) 0.000(2) -0.008(3)
F17 0.036(2) 0.083(3) 0.095(4) -0.053(3) 0.009(2) -0.006(2)
C44 0.031(3) 0.022(3) 0.021(3) -0.002(2) -0.002(2) -0.002(3)
C27 0.030(3) 0.044(4) 0.021(3) -0.007(3) -0.003(3) -0.015(3)
C50 0.029(3) 0.028(3) 0.028(3) -0.007(3) -0.008(3) -0.001(3)
C17 0.029(3) 0.033(4) 0.034(3) -0.002(3) -0.009(3) -0.008(3)
C38 0.030(3) 0.024(3) 0.027(3) -0.006(2) 0.003(3) -0.006(3)
C6 0.028(3) 0.032(3) 0.022(3) 0.000(2) -0.003(2) 0.003(3)
F9 0.105(4) 0.066(3) 0.070(3) -0.002(3) -0.033(3) 0.011(3)
C3 0.027(3) 0.025(3) 0.030(3) -0.007(3) -0.003(3) -0.004(3)
C18 0.025(3) 0.031(3) 0.029(3) -0.004(3) -0.002(3) -0.007(3)
C51 0.027(3) 0.033(4) 0.039(4) -0.008(3) -0.008(3) -0.007(3)
C52 0.027(3) 0.031(3) 0.030(3) -0.002(3) 0.002(3) -0.006(3)
C65 0.039(4) 0.025(3) 0.026(3) 0.002(2) -0.006(3) -0.008(3)
F8 0.044(3) 0.067(3) 0.136(5) -0.031(3) 0.010(3) -0.002(2)
C39 0.044(4) 0.030(3) 0.021(3) 0.007(3) -0.002(3) -0.005(3)
C4 0.031(3) 0.019(3) 0.031(3) -0.005(2) 0.000(3) 0.003(3)
F10 0.098(4) 0.049(3) 0.099(4) 0.008(3) -0.040(3) 0.005(3)
C5 0.040(4) 0.027(3) 0.023(3) 0.003(3) 0.006(3) 0.001(3)
C41 0.026(3) 0.021(3) 0.024(3) -0.005(2) 0.000(2) 0.000(2)
C11 0.025(3) 0.031(3) 0.027(3) -0.004(3) 0.004(2) -0.009(3)
C61 0.027(3) 0.025(3) 0.036(3) -0.003(3) -0.009(3) -0.003(3)
C49 0.031(3) 0.028(3) 0.025(3) -0.003(2) 0.001(3) 0.000(3)
F15 0.075(3) 0.049(3) 0.098(4) 0.007(3) -0.020(3) 0.006(2)
C63 0.039(4) 0.041(4) 0.047(4) -0.011(3) -0.015(3) -0.006(3)
C16 0.036(4) 0.044(4) 0.024(3) -0.004(3) -0.012(3) -0.007(3)
C40 0.039(4) 0.029(3) 0.020(3) -0.003(2) 0.002(3) -0.001(3)
C33 0.040(4) 0.079(6) 0.036(4) -0.031(4) 0.007(3) -0.014(4)
C15 0.026(3) 0.042(4) 0.024(3) -0.004(3) -0.003(3) -0.007(3)
C29 0.031(4) 0.051(4) 0.039(4) -0.010(3) -0.007(3) -0.007(3)
C62 0.031(4) 0.036(4) 0.050(4) -0.007(3) -0.010(3) -0.003(3)
C32 0.035(4) 0.052(4) 0.046(4) -0.020(3) 0.007(3) -0.001(3)
C54 0.068(5) 0.045(4) 0.026(3) -0.001(3) -0.011(3) -0.008(4)
C22 0.064(5) 0.042(4) 0.025(3) -0.005(3) -0.002(3) -0.014(4)
C53 0.046(4) 0.040(4) 0.023(3) -0.005(3) -0.007(3) -0.002(3)
C31 0.029(3) 0.047(4) 0.022(3) -0.010(3) 0.005(3) -0.006(3)
C20 0.075(5) 0.056(5) 0.021(3) 0.002(3) -0.008(3) -0.025(4)
C56 0.052(5) 0.054(5) 0.032(4) -0.005(3) -0.010(3) 0.002(4)
F16 0.102(4) 0.073(3) 0.069(3) -0.016(3) -0.039(3) 0.027(3)
C45 0.029(3) 0.028(3) 0.027(3) -0.003(3) 0.000(3) -0.006(3)
C34 0.062(5) 0.056(5) 0.028(4) 0.001(3) 0.001(3) 0.004(4)
C66 0.063(5) 0.057(5) 0.046(4) 0.013(4) -0.026(4) -0.019(4)
C30 0.040(4) 0.087(6) 0.041(4) -0.019(4) 0.001(3) -0.036(4)
C28 0.053(4) 0.030(4) 0.043(4) -0.009(3) -0.013(3) -0.009(3)
C21 0.049(5) 0.058(5) 0.051(5) 0.005(4) -0.025(4) -0.014(4)
C67 0.066(5) 0.053(5) 0.028(4) 0.005(3) 0.002(3) -0.009(4)
C68 0.069(5) 0.032(4) 0.038(4) -0.004(3) -0.010(4) 0.000(4)
C55 0.053(4) 0.041(4) 0.033(4) -0.009(3) -0.003(3) -0.008(3)
C57 0.050(4) 0.044(4) 0.034(4) 0.003(3) -0.001(3) -0.020(3)
C23 0.046(4) 0.027(3) 0.031(3) 0.004(3) 0.008(3) -0.011(3)
Sb4 0.0324(2) 0.0313(2) 0.0319(2) -0.00545(18) -0.00458(18) 0.00024(19)
Sb1 0.0420(3) 0.0431(3) 0.0610(3) -0.0056(2) -0.0102(2) -0.0018(2)
F24 0.083(3) 0.038(2) 0.071(3) -0.003(2) -0.013(3) -0.017(2)
F19 0.078(3) 0.046(3) 0.101(4) 0.014(3) -0.032(3) -0.024(2)
F22 0.177(6) 0.079(4) 0.032(2) -0.014(2) 0.003(3) 0.020(4)
F21 0.036(3) 0.067(3) 0.162(5) -0.035(3) -0.022(3) 0.010(2)
F20 0.189(6) 0.090(4) 0.042(3) -0.030(3) -0.002(3) -0.029(4)
F4 0.103(4) 0.055(3) 0.118(5) 0.027(3) 0.004(4) 0.000(3)
F23 0.038(3) 0.097(4) 0.165(6) 0.016(4) -0.020(3) 0.012(3)
F5 0.045(3) 0.146(6) 0.233(9) 0.096(6) 0.001(4) 0.005(4)
F6 0.162(7) 0.144(6) 0.120(5) -0.080(5) 0.028(5) -0.077(5)
F2 0.105(5) 0.127(6) 0.130(6) 0.076(5) 0.017(4) -0.008(4)
F3 0.084(5) 0.122(6) 0.228(9) -0.012(6) 0.043(5) 0.054(4)
F1 0.48(2) 0.297(14) 0.119(7) -0.080(8) -0.031(9) -0.257(14)
C25 0.063(5) 0.025(3) 0.043(4) 0.001(3) 0.001(3) -0.024(3)
C26 0.086(6) 0.034(4) 0.051(5) 0.002(3) -0.015(4) -0.007(4)
C24 0.062(5) 0.053(5) 0.066(5) -0.011(4) 0.037(4) -0.022(4)
C58 0.057(8) 0.049(8) 0.038(5) -0.001(5) 0.001(5) -0.028(6)
C60 0.101(12) 0.136(15) 0.036(7) -0.019(9) 0.031(8) -0.064(11)
C59 0.117(12) 0.040(7) 0.102(14) 0.031(8) -0.052(10) -0.026(6)
Cl2 0.0737(15) 0.0707(15) 0.0694(14) -0.0066(11) -0.0128(12) 0.0172(12)
Cl3 0.0758(15) 0.0681(15) 0.0825(16) -0.0270(13) -0.0085(12) -0.0019(12)
Cl1 0.108(2) 0.0683(16) 0.0925(19) -0.0003(14) 0.0320(16) 0.0040(15)
Cl4 0.0884(18) 0.0789(17) 0.125(2) -0.0562(17) -0.0338(16) 0.0265(14)
C69 0.077(4) 0.065(4) 0.170(7) -0.011(4) -0.041(4) 0.007(3)
C70 0.077(4) 0.065(4) 0.170(7) -0.011(4) -0.041(4) 0.007(3)
Cl5 0.127(4) 0.253(7) 0.110(4) 0.013(4) -0.046(3) -0.015(4)
C71 0.077(4) 0.065(4) 0.170(7) -0.011(4) -0.041(4) 0.007(3)
C58A 0.066(11) 0.035(10) 0.047(10) 0.004(6) 0.001(8) -0.019(7)
C59A 0.066(11) 0.035(10) 0.047(10) 0.004(6) 0.001(8) -0.019(7)
C60A 0.066(11) 0.035(10) 0.047(10) 0.004(6) 0.001(8) -0.019(7)

loop_
_atom_type_symbol
_atom_type_description
_atom_type_scat_dispersion_real
_atom_type_scat_dispersion_imag
_atom_type_scat_source
C C 0.0033 0.0016 'International Tables Vol C Tables 4.2.6.8 and 6.1.1.4'
H H 0.0000 0.0000 'International Tables Vol C Tables 4.2.6.8 and 6.1.1.4'
N N 0.0061 0.0033 'International Tables Vol C Tables 4.2.6.8 and 6.1.1.4'
F F 0.0171 0.0103 'International Tables Vol C Tables 4.2.6.8 and 6.1.1.4'
Ni Ni 0.3393 1.1124 'International Tables Vol C Tables 4.2.6.8 and 6.1.1.4'
Sb Sb -0.5866 1.5461 'International Tables Vol C Tables 4.2.6.8 and 6.1.1.4'
Cl Cl 0.1484 0.1585 'International Tables Vol C Tables 4.2.6.8 and 6.1.1.4'

loop_
_geom_angle_atom_site_label_1
_geom_angle_atom_site_label_2
_geom_angle_atom_site_label_3
_geom_angle
_geom_angle_site_symmetry_1
_geom_angle_site_symmetry_3
F14 Sb3 F18 90.48(18) . .
F14 Sb3 F13 90.30(19) . .
F13 Sb3 F18 178.91(18) . .
F17 Sb3 F18 88.92(18) . .
F17 Sb3 F14 179.39(19) . .
F17 Sb3 F13 90.30(19) . .
F17 Sb3 F15 90.7(2) . .
F17 Sb3 F16 90.4(2) . .
F15 Sb3 F18 91.6(2) . .
F15 Sb3 F14 89.4(2) . .
F15 Sb3 F13 89.2(2) . .
F16 Sb3 F18 88.9(2) . .
F16 Sb3 F14 89.5(2) . .
F16 Sb3 F13 90.3(2) . .
F16 Sb3 F15 178.8(2) . .
F12 Sb2 F7 178.2(2) . .
F11 Sb2 F12 89.30(19) . .
F11 Sb2 F7 90.0(2) . .
F11 Sb2 F9 89.6(2) . .
F11 Sb2 F8 178.8(3) . .
F11 Sb2 F10 90.4(2) . .
F9 Sb2 F12 90.1(2) . .
F9 Sb2 F7 91.6(2) . .
F9 Sb2 F10 180.0(3) . .
F8 Sb2 F12 91.1(2) . .
F8 Sb2 F7 89.7(2) . .
F8 Sb2 F9 89.2(3) . .
F8 Sb2 F10 90.8(3) . .
F10 Sb2 F12 89.9(2) . .
F10 Sb2 F7 88.4(2) . .
N5 Ni2 N8 105.2(2) . .
N6 Ni2 N5 83.8(2) . .
N6 Ni2 N8 170.6(2) . .
N6 Ni2 N7 87.6(2) . .
N7 Ni2 N5 170.5(2) . .
N7 Ni2 N8 83.6(2) . .
N3 Ni1 N4 83.8(2) . .
N3 Ni1 N1 166.3(2) . .
N4 Ni1 N1 105.5(2) . .
N2 Ni1 N3 86.3(2) . .
N2 Ni1 N4 167.9(2) . .
N2 Ni1 N1 83.1(2) . .
Ni2 N5 H5A 122.0 . .
C41 N5 Ni2 116.1(4) . .
C41 N5 H5A 122.0 . .
C42 N6 Ni2 115.3(4) . .
C42 N6 C48 130.8(5) . .
C48 N6 Ni2 113.4(4) . .
C8 N3 Ni1 116.0(4) . .
C8 N3 C14 131.0(5) . .
C14 N3 Ni1 112.9(3) . .
N3 C8 C7 110.4(5) . .
N3 C8 C9 129.5(5) . .
C9 C8 C7 120.0(5) . .
Ni1 N4 H4 122.1 . .
C7 N4 Ni1 115.7(4) . .
C7 N4 H4 122.1 . .
N3 C14 C13 112.7(5) . .
C15 C14 N3 127.6(5) . .
C15 C14 C13 119.6(5) . .
C2 N2 Ni1 116.1(4) . .
C2 N2 C13 131.3(5) . .
C13 N2 Ni1 112.2(4) . .
N7 C47 C48 113.3(5) . .
C52 C47 N7 127.4(5) . .
C52 C47 C48 119.3(5) . .
N2 C2 C1 110.8(5) . .
N2 C2 C3 129.2(5) . .
C3 C2 C1 119.8(5) . .
Ni2 N8 H8 122.3 . .
C35 N8 Ni2 115.5(4) . .
C35 N8 H8 122.3 . .
N4 C7 C8 113.2(5) . .
N4 C7 C12 127.9(5) . .
C12 C7 C8 119.0(5) . .
C36 C37 H37 120.4 . .
C38 C37 H37 120.4 . .
C38 C37 C36 119.1(6) . .
C47 N7 Ni2 112.5(4) . .
C36 N7 Ni2 115.6(4) . .
C36 N7 C47 131.4(5) . .
N1 C1 C2 112.8(5) . .
N1 C1 C6 128.2(5) . .
C6 C1 C2 119.1(5) . .
N6 C42 C43 129.6(5) . .
N6 C42 C41 111.3(5) . .
C43 C42 C41 119.0(5) . .
C6 C19 C22 109.8(5) . .
C6 C19 C20 110.8(5) . .
C6 C19 C21 110.7(5) . .
C22 C19 C21 111.0(6) . .
C20 C19 C22 107.0(5) . .
C20 C19 C21 107.5(5) . .
C41 C46 C61 121.9(5) . .
C45 C46 C41 115.2(5) . .
C45 C46 C61 122.9(5) . .
N2 C13 C14 113.2(5) . .
C18 C13 C14 120.5(5) . .
C18 C13 N2 126.1(5) . .
H64A C64 H64B 109.5 . .
H64A C64 H64C 109.5 . .
H64B C64 H64C 109.5 . .
C61 C64 H64A 109.5 . .
C61 C64 H64B 109.5 . .
C61 C64 H64C 109.5 . .
N6 C48 C47 113.3(5) . .
C49 C48 N6 127.4(5) . .
C49 C48 C47 119.2(5) . .
C37 C36 C35 120.8(5) . .
N7 C36 C37 128.8(5) . .
N7 C36 C35 110.4(5) . .
C8 C9 H9 120.2 . .
C10 C9 C8 119.7(5) . .
C10 C9 H9 120.2 . .
C42 C43 H43 120.0 . .
C44 C43 C42 120.1(5) . .
C44 C43 H43 120.0 . .
C9 C10 C11 119.8(5) . .
C9 C10 C31 123.3(5) . .
C11 C10 C31 116.9(5) . .
N8 C35 C36 113.7(5) . .
N8 C35 C40 127.9(5) . .
C40 C35 C36 118.3(5) . .
Ni1 N1 H1 122.3 . .
C1 N1 Ni1 115.3(4) . .
C1 N1 H1 122.3 . .
C7 C12 C27 121.6(5) . .
C11 C12 C7 115.7(5) . .
C11 C12 C27 122.7(5) . .
C43 C44 C65 123.3(5) . .
C43 C44 C45 118.4(5) . .
C45 C44 C65 118.3(5) . .
C12 C27 C29 109.7(5) . .
C12 C27 C30 110.4(5) . .
C12 C27 C28 111.6(5) . .
C30 C27 C29 107.1(5) . .
C28 C27 C29 110.8(5) . .
C28 C27 C30 107.3(6) . .
C51 C50 H50 119.8 . .
C49 C50 H50 119.8 . .
C49 C50 C51 120.3(5) . .
C18 C17 H17 119.8 . .
C18 C17 C16 120.3(6) . .
C16 C17 H17 119.8 . .
C37 C38 C39 120.3(6) . .
C37 C38 C57 122.9(6) . .
C39 C38 C57 116.8(5) . .
C1 C6 C19 120.9(5) . .
C5 C6 C1 115.1(5) . .
C5 C6 C19 124.0(5) . .
C2 C3 H3 120.1 . .
C4 C3 C2 119.8(5) . .
C4 C3 H3 120.1 . .
C13 C18 C17 119.2(6) . .
C13 C18 H18 120.4 . .
C17 C18 H18 120.4 . .
C50 C51 H51 119.4 . .
C52 C51 C50 121.2(6) . .
C52 C51 H51 119.4 . .
C47 C52 H52 120.2 . .
C51 C52 C47 119.6(6) . .
C51 C52 H52 120.2 . .
C44 C65 C67 109.3(5) . .
C66 C65 C44 112.4(5) . .
C66 C65 C67 107.9(6) . .
C66 C65 C68 110.2(6) . .
C68 C65 C44 108.3(5) . .
C68 C65 C67 108.8(6) . .
C38 C39 H39 117.5 . .
C40 C39 C38 124.9(5) . .
C40 C39 H39 117.5 . .
C3 C4 C5 119.3(6) . .
C3 C4 C23 124.2(5) . .
C5 C4 C23 116.5(5) . .
C6 C5 C4 126.3(5) . .
C6 C5 H5 116.9 . .
C4 C5 H5 116.9 . .
N5 C41 C42 111.7(5) . .
N5 C41 C46 128.8(5) . .
C46 C41 C42 119.5(5) . .
C10 C11 H11 117.2 . .
C12 C11 C10 125.6(5) . .
C12 C11 H11 117.2 . .
C46 C61 C64 111.4(5) . .
C46 C61 C63 111.7(5) . .
C46 C61 C62 108.2(5) . .
C64 C61 C62 107.1(5) . .
C63 C61 C64 107.7(5) . .
C63 C61 C62 110.7(5) . .
C48 C49 H49 120.0 . .
C50 C49 C48 120.0(6) . .
C50 C49 H49 120.0 . .
C61 C63 H63A 109.5 . .
C61 C63 H63B 109.5 . .
C61 C63 H63C 109.5 . .
H63A C63 H63B 109.5 . .
H63A C63 H63C 109.5 . .
H63B C63 H63C 109.5 . .
C17 C16 H16 119.2 . .
C15 C16 C17 121.5(6) . .
C15 C16 H16 119.2 . .
C35 C40 C53 121.1(5) . .
C39 C40 C35 116.3(5) . .
C39 C40 C53 122.5(5) . .
H33A C33 H33B 109.5 . .
H33A C33 H33C 109.5 . .
H33B C33 H33C 109.5 . .
C31 C33 H33A 109.5 . .
C31 C33 H33B 109.5 . .
C31 C33 H33C 109.5 . .
C14 C15 H15 120.6 . .
C16 C15 C14 118.8(6) . .
C16 C15 H15 120.6 . .
C27 C29 H29A 109.5 . .
C27 C29 H29B 109.5 . .
C27 C29 H29C 109.5 . .
H29A C29 H29B 109.5 . .
H29A C29 H29C 109.5 . .
H29B C29 H29C 109.5 . .
C61 C62 H62A 109.5 . .
C61 C62 H62B 109.5 . .
C61 C62 H62C 109.5 . .
H62A C62 H62B 109.5 . .
H62A C62 H62C 109.5 . .
H62B C62 H62C 109.5 . .
H32A C32 H32B 109.5 . .
H32A C32 H32C 109.5 . .
H32B C32 H32C 109.5 . .
C31 C32 H32A 109.5 . .
C31 C32 H32B 109.5 . .
C31 C32 H32C 109.5 . .
H54A C54 H54B 109.5 . .
H54A C54 H54C 109.5 . .
H54B C54 H54C 109.5 . .
C53 C54 H54A 109.5 . .
C53 C54 H54B 109.5 . .
C53 C54 H54C 109.5 . .
C19 C22 H22A 109.5 . .
C19 C22 H22B 109.5 . .
C19 C22 H22C 109.5 . .
H22A C22 H22B 109.5 . .
H22A C22 H22C 109.5 . .
H22B C22 H22C 109.5 . .
C54 C53 C40 110.3(5) . .
C54 C53 C55 108.4(5) . .
C56 C53 C40 111.2(5) . .
C56 C53 C54 107.6(5) . .
C56 C53 C55 111.0(6) . .
C55 C53 C40 108.2(5) . .
C10 C31 C32 108.4(5) . .
C10 C31 C34 109.0(5) . .
C33 C31 C10 112.6(5) . .
C33 C31 C32 108.1(5) . .
C33 C31 C34 109.1(6) . .
C32 C31 C34 109.6(5) . .
C19 C20 H20A 109.5 . .
C19 C20 H20B 109.5 . .
C19 C20 H20C 109.5 . .
H20A C20 H20B 109.5 . .
H20A C20 H20C 109.5 . .
H20B C20 H20C 109.5 . .
C53 C56 H56A 109.5 . .
C53 C56 H56B 109.5 . .
C53 C56 H56C 109.5 . .
H56A C56 H56B 109.5 . .
H56A C56 H56C 109.5 . .
H56B C56 H56C 109.5 . .
C46 C45 C44 127.0(6) . .
C46 C45 H45 116.5 . .
C44 C45 H45 116.5 . .
C31 C34 H34A 109.5 . .
C31 C34 H34B 109.5 . .
C31 C34 H34C 109.5 . .
H34A C34 H34B 109.5 . .
H34A C34 H34C 109.5 . .
H34B C34 H34C 109.5 . .
C65 C66 H66A 109.5 . .
C65 C66 H66B 109.5 . .
C65 C66 H66C 109.5 . .
H66A C66 H66B 109.5 . .
H66A C66 H66C 109.5 . .
H66B C66 H66C 109.5 . .
C27 C30 H30A 109.5 . .
C27 C30 H30B 109.5 . .
C27 C30 H30C 109.5 . .
H30A C30 H30B 109.5 . .
H30A C30 H30C 109.5 . .
H30B C30 H30C 109.5 . .
C27 C28 H28A 109.5 . .
C27 C28 H28B 109.5 . .
C27 C28 H28C 109.5 . .
H28A C28 H28B 109.5 . .
H28A C28 H28C 109.5 . .
H28B C28 H28C 109.5 . .
C19 C21 H21A 109.5 . .
C19 C21 H21B 109.5 . .
C19 C21 H21C 109.5 . .
H21A C21 H21B 109.5 . .
H21A C21 H21C 109.5 . .
H21B C21 H21C 109.5 . .
C65 C67 H67A 109.5 . .
C65 C67 H67B 109.5 . .
C65 C67 H67C 109.5 . .
H67A C67 H67B 109.5 . .
H67A C67 H67C 109.5 . .
H67B C67 H67C 109.5 . .
C65 C68 H68A 109.5 . .
C65 C68 H68B 109.5 . .
C65 C68 H68C 109.5 . .
H68A C68 H68B 109.5 . .
H68A C68 H68C 109.5 . .
H68B C68 H68C 109.5 . .
C53 C55 H55A 109.5 . .
C53 C55 H55B 109.5 . .
C53 C55 H55C 109.5 . .
H55A C55 H55B 109.5 . .
H55A C55 H55C 109.5 . .
H55B C55 H55C 109.5 . .
C38 C57 C59 108.0(8) . .
C38 C57 C58A 114.5(15) . .
C38 C57 C59A 112.5(14) . .
C38 C57 C60A 103.2(12) . .
C58 C57 C38 111.7(7) . .
C58 C57 C59 107.9(8) . .
C58 C57 C58A 24.9(13) . .
C58 C57 C59A 128.3(15) . .
C58 C57 C60A 87.2(14) . .
C60 C57 C38 111.6(8) . .
C60 C57 C58 107.8(9) . .
C60 C57 C59 109.8(10) . .
C60 C57 C58A 124.2(18) . .
C60 C57 C59A 79.0(14) . .
C60 C57 C60A 28.4(10) . .
C59 C57 C58A 83.9(14) . .
C59 C57 C60A 136.5(13) . .
C58A C57 C60A 109.7(19) . .
C59A C57 C59 32.2(11) . .
C59A C57 C58A 109.3(17) . .
C59A C57 C60A 107.2(16) . .
C4 C23 C25 111.5(5) . .
C4 C23 C26 109.6(6) . .
C4 C23 C24 109.9(5) . .
C25 C23 C24 108.3(6) . .
C26 C23 C25 108.1(6) . .
C26 C23 C24 109.3(6) . .
F24 Sb4 F19 179.5(2) . .
F24 Sb4 F22 89.5(2) . .
F24 Sb4 F21 92.8(2) . .
F22 Sb4 F19 90.1(2) . .
F21 Sb4 F19 87.2(2) . .
F21 Sb4 F22 87.0(3) . .
F20 Sb4 F24 90.7(2) . .
F20 Sb4 F19 89.7(2) . .
F20 Sb4 F22 178.5(3) . .
F20 Sb4 F21 91.5(3) . .
F20 Sb4 F23 91.2(3) . .
F23 Sb4 F24 90.7(2) . .
F23 Sb4 F19 89.4(2) . .
F23 Sb4 F22 90.2(3) . .
F23 Sb4 F21 175.5(3) . .
F5 Sb1 F4 85.9(3) . .
F6 Sb1 F4 89.1(3) . .
F6 Sb1 F5 86.5(4) . .
F2 Sb1 F4 177.9(3) . .
F2 Sb1 F5 91.9(3) . .
F2 Sb1 F6 90.7(4) . .
F3 Sb1 F4 91.9(3) . .
F3 Sb1 F5 175.5(4) . .
F3 Sb1 F6 89.4(4) . .
F3 Sb1 F2 90.2(3) . .
F1 Sb1 F4 87.9(4) . .
F1 Sb1 F5 92.1(6) . .
F1 Sb1 F6 176.8(4) . .
F1 Sb1 F2 92.3(5) . .
F1 Sb1 F3 91.8(6) . .
C23 C25 H25A 109.5 . .
C23 C25 H25B 109.5 . .
C23 C25 H25C 109.5 . .
H25A C25 H25B 109.5 . .
H25A C25 H25C 109.5 . .
H25B C25 H25C 109.5 . .
C23 C26 H26A 109.5 . .
C23 C26 H26B 109.5 . .
C23 C26 H26C 109.5 . .
H26A C26 H26B 109.5 . .
H26A C26 H26C 109.5 . .
H26B C26 H26C 109.5 . .
C23 C24 H24A 109.5 . .
C23 C24 H24B 109.5 . .
C23 C24 H24C 109.5 . .
H24A C24 H24B 109.5 . .
H24A C24 H24C 109.5 . .
H24B C24 H24C 109.5 . .
C57 C58 H58A 109.5 . .
C57 C58 H58B 109.5 . .
C57 C58 H58C 109.5 . .
C57 C60 H60A 109.5 . .
C57 C60 H60B 109.5 . .
C57 C60 H60C 109.5 . .
C57 C59 H59A 109.5 . .
C57 C59 H59B 109.5 . .
C57 C59 H59C 109.5 . .
Cl2 C69 Cl1 107.9(5) . .
Cl2 C69 H69A 110.1 . .
Cl2 C69 H69B 110.1 . .
Cl1 C69 H69A 110.1 . .
Cl1 C69 H69B 110.1 . .
H69A C69 H69B 108.4 . .
Cl3 C70 H70A 107.8 . .
Cl3 C70 H70B 107.8 . .
Cl4 C70 Cl3 117.9(6) . .
Cl4 C70 H70A 107.8 . .
Cl4 C70 H70B 107.8 . .
H70A C70 H70B 107.2 . .
C71 Cl5 C71 51.4(19) . 2_566
Cl5 C71 Cl5 128.6(19) . 2_566
Cl5 C71 H71A 105.1 . .
Cl5 C71 H71A 105.1 2_566 .
Cl5 C71 H71B 105.1 . .
Cl5 C71 H71B 105.1 2_566 .
H71A C71 H71B 105.9 . .
C57 C58A H58D 109.5 . .
C57 C58A H58E 109.5 . .
C57 C58A H58F 109.5 . .
H58D C58A H58E 109.5 . .
H58D C58A H58F 109.5 . .
H58E C58A H58F 109.5 . .
C57 C59A H59D 109.5 . .
C57 C59A H59E 109.5 . .
C57 C59A H59F 109.5 . .
H59D C59A H59E 109.5 . .
H59D C59A H59F 109.5 . .
H59E C59A H59F 109.5 . .
C57 C60A H60D 109.5 . .
C57 C60A H60E 109.5 . .
C57 C60A H60F 109.5 . .
H60D C60A H60E 109.5 . .
H60D C60A H60F 109.5 . .
H60E C60A H60F 109.5 . .

loop_
_geom_bond_atom_site_label_1
_geom_bond_atom_site_label_2
_geom_bond_distance
_geom_bond_site_symmetry_2
Sb3 F18 1.888(4) .
Sb3 F14 1.864(4) .
Sb3 F13 1.870(4) .
Sb3 F17 1.857(4) .
Sb3 F15 1.863(4) .
Sb3 F16 1.862(4) .
Sb2 F12 1.878(4) .
Sb2 F7 1.882(4) .
Sb2 F11 1.851(4) .
Sb2 F9 1.859(5) .
Sb2 F8 1.856(5) .
Sb2 F10 1.864(5) .
Ni2 N5 1.855(5) .
Ni2 N6 1.834(5) .
Ni2 N8 1.857(5) .
Ni2 N7 1.842(5) .
Ni1 N3 1.843(4) .
Ni1 N4 1.855(5) .
Ni1 N2 1.840(5) .
Ni1 N1 1.856(5) .
N5 H5A 0.8600 .
N5 C41 1.297(7) .
N6 C42 1.323(7) .
N6 C48 1.405(7) .
N3 C8 1.318(7) .
N3 C14 1.402(7) .
C8 C7 1.505(8) .
C8 C9 1.414(8) .
N4 H4 0.8600 .
N4 C7 1.281(7) .
C14 C13 1.425(8) .
C14 C15 1.391(8) .
N2 C2 1.307(7) .
N2 C13 1.409(7) .
C47 N7 1.420(7) .
C47 C48 1.428(8) .
C47 C52 1.389(8) .
C2 C1 1.485(8) .
C2 C3 1.429(8) .
N8 H8 0.8600 .
N8 C35 1.279(7) .
C7 C12 1.462(8) .
C37 H37 0.9300 .
C37 C36 1.418(8) .
C37 C38 1.345(8) .
N7 C36 1.327(7) .
C1 N1 1.293(7) .
C1 C6 1.468(8) .
C42 C43 1.431(7) .
C42 C41 1.497(8) .
C19 C6 1.523(8) .
C19 C22 1.537(9) .
C19 C20 1.535(9) .
C19 C21 1.539(9) .
C46 C41 1.454(8) .
C46 C61 1.530(8) .
C46 C45 1.345(8) .
C13 C18 1.380(8) .
C64 H64A 0.9600 .
C64 H64B 0.9600 .
C64 H64C 0.9600 .
C64 C61 1.544(8) .
C48 C49 1.393(8) .
C36 C35 1.484(8) .
C9 H9 0.9300 .
C9 C10 1.357(8) .
C43 H43 0.9300 .
C43 C44 1.360(8) .
C10 C11 1.456(8) .
C10 C31 1.528(8) .
C35 C40 1.467(8) .
N1 H1 0.8600 .
C12 C27 1.529(8) .
C12 C11 1.357(8) .
C44 C65 1.523(8) .
C44 C45 1.455(8) .
C27 C29 1.549(8) .
C27 C30 1.541(9) .
C27 C28 1.537(9) .
C50 H50 0.9300 .
C50 C51 1.388(8) .
C50 C49 1.371(8) .
C17 H17 0.9300 .
C17 C18 1.381(8) .
C17 C16 1.395(9) .
C38 C39 1.459(8) .
C38 C57 1.531(9) .
C6 C5 1.348(8) .
C3 H3 0.9300 .
C3 C4 1.340(8) .
C18 H18 0.9300 .
C51 H51 0.9300 .
C51 C52 1.374(8) .
C52 H52 0.9300 .
C65 C66 1.507(9) .
C65 C67 1.544(9) .
C65 C68 1.522(8) .
C39 H39 0.9300 .
C39 C40 1.346(8) .
C4 C5 1.457(8) .
C4 C23 1.526(8) .
C5 H5 0.9300 .
C11 H11 0.9300 .
C61 C63 1.535(8) .
C61 C62 1.553(8) .
C49 H49 0.9300 .
C63 H63A 0.9600 .
C63 H63B 0.9600 .
C63 H63C 0.9600 .
C16 H16 0.9300 .
C16 C15 1.378(8) .
C40 C53 1.547(8) .
C33 H33A 0.9600 .
C33 H33B 0.9600 .
C33 H33C 0.9600 .
C33 C31 1.522(9) .
C15 H15 0.9300 .
C29 H29A 0.9600 .
C29 H29B 0.9600 .
C29 H29C 0.9600 .
C62 H62A 0.9600 .
C62 H62B 0.9600 .
C62 H62C 0.9600 .
C32 H32A 0.9600 .
C32 H32B 0.9600 .
C32 H32C 0.9600 .
C32 C31 1.541(8) .
C54 H54A 0.9600 .
C54 H54B 0.9600 .
C54 H54C 0.9600 .
C54 C53 1.533(9) .
C22 H22A 0.9600 .
C22 H22B 0.9600 .
C22 H22C 0.9600 .
C53 C56 1.532(9) .
C53 C55 1.536(9) .
C31 C34 1.542(9) .
C20 H20A 0.9600 .
C20 H20B 0.9600 .
C20 H20C 0.9600 .
C56 H56A 0.9600 .
C56 H56B 0.9600 .
C56 H56C 0.9600 .
C45 H45 0.9300 .
C34 H34A 0.9600 .
C34 H34B 0.9600 .
C34 H34C 0.9600 .
C66 H66A 0.9600 .
C66 H66B 0.9600 .
C66 H66C 0.9600 .
C30 H30A 0.9600 .
C30 H30B 0.9600 .
C30 H30C 0.9600 .
C28 H28A 0.9600 .
C28 H28B 0.9600 .
C28 H28C 0.9600 .
C21 H21A 0.9600 .
C21 H21B 0.9600 .
C21 H21C 0.9600 .
C67 H67A 0.9600 .
C67 H67B 0.9600 .
C67 H67C 0.9600 .
C68 H68A 0.9600 .
C68 H68B 0.9600 .
C68 H68C 0.9600 .
C55 H55A 0.9600 .
C55 H55B 0.9600 .
C55 H55C 0.9600 .
C57 C58 1.519(14) .
C57 C60 1.499(15) .
C57 C59 1.562(16) .
C57 C58A 1.57(4) .
C57 C59A 1.54(3) .
C57 C60A 1.63(3) .
C23 C25 1.537(9) .
C23 C26 1.537(9) .
C23 C24 1.539(9) .
Sb4 F24 1.855(4) .
Sb4 F19 1.874(4) .
Sb4 F22 1.863(4) .
Sb4 F21 1.863(4) .
Sb4 F20 1.834(4) .
Sb4 F23 1.847(4) .
Sb1 F4 1.869(5) .
Sb1 F5 1.843(6) .
Sb1 F6 1.838(6) .
Sb1 F2 1.823(6) .
Sb1 F3 1.813(6) .
Sb1 F1 1.772(7) .
C25 H25A 0.9600 .
C25 H25B 0.9600 .
C25 H25C 0.9600 .
C26 H26A 0.9600 .
C26 H26B 0.9600 .
C26 H26C 0.9600 .
C24 H24A 0.9600 .
C24 H24B 0.9600 .
C24 H24C 0.9600 .
C58 H58A 0.9600 .
C58 H58B 0.9600 .
C58 H58C 0.9600 .
C60 H60A 0.9600 .
C60 H60B 0.9600 .
C60 H60C 0.9600 .
C59 H59A 0.9600 .
C59 H59B 0.9600 .
C59 H59C 0.9600 .
Cl2 C69 1.726(12) .
Cl3 C70 1.736(10) .
Cl1 C69 1.878(12) .
Cl4 C70 1.637(10) .
C69 H69A 0.9700 .
C69 H69B 0.9700 .
C70 H70A 0.9700 .
C70 H70B 0.9700 .
Cl5 C71 1.41(3) .
Cl5 C71 1.79(3) 2_566
C71 Cl5 1.79(3) 2_566
C71 H71A 0.9700 .
C71 H71B 0.9700 .
C58A H58D 0.9600 .
C58A H58E 0.9600 .
C58A H58F 0.9600 .
C59A H59D 0.9600 .
C59A H59E 0.9600 .
C59A H59F 0.9600 .
C60A H60D 0.9600 .
C60A H60E 0.9600 .
C60A H60F 0.9600 .

loop_
_geom_hbond_atom_site_label_D
_geom_hbond_atom_site_label_H
_geom_hbond_atom_site_label_A
_geom_hbond_distance_DH
_geom_hbond_distance_HA
_geom_hbond_distance_DA
_geom_hbond_angle_DHA
_geom_hbond_site_symmetry_A
N5 H5A F12 0.86 2.80 3.355(6) 123.6 .
N4 H4 F18 0.86 2.35 3.090(6) 143.7 2_666
N8 H8 F12 0.86 2.31 3.055(6) 145.5 .
N1 H1 F18 0.86 2.24 3.001(6) 146.7 2_666
